data_7022110
loop_
_publ_author_name
'Cook, Laurence J Kershaw'
'Tuna, Floriana'
'Halcrow, Malcolm A.'

_publ_section_title
;
 Iron(II) and cobalt(II) complexes of tris-azinyl analogues of
 2,2':6',2''-terpyridine.
;
_journal_issue 6
_journal_name_full 'Dalton transactions (Cambridge, England : 2003)'
_journal_page_first 2254
_journal_page_last 2265
_journal_paper_doi 10.1039/c2dt31736b
_journal_volume 42
_journal_year 2013
_chemical_formula_moiety 'C26 H18 Fe N10, 2[B F4], 3[C H3 N O2]'
_chemical_formula_sum 'C29 H27 B2 F8 Fe N13 O6'
_chemical_formula_weight 883.11
_chemical_name_common
;
Bis(2,6-bis(pyrimidin-4-yl)pyridine)iron(ii)
ditetrafluoroborate tri-nitromethane solvate
;
_chemical_name_systematic
;
Bis(2,6-bis(pyrimidin-4-yl)pyridine]iron(II) ditetrafluoroborate
tri-nitromethane solvate
;
_space_group_IT_number 14
_symmetry_cell_setting monoclinic
_symmetry_space_group_name_Hall '-P 2ybc'
_symmetry_space_group_name_H-M 'P 1 21/c 1'
_atom_sites_solution_hydrogens geom
_atom_sites_solution_primary direct
_atom_sites_solution_secondary difmap
_audit_creation_method SHELXL-97
_cell_angle_alpha 90.00
_cell_angle_beta 96.533(9)
_cell_angle_gamma 90.00
_cell_formula_units_Z 4
_cell_length_a 11.506(2)
_cell_length_b 14.577(3)
_cell_length_c 23.349(4)
_cell_measurement_reflns_used 116433
_cell_measurement_temperature 150(2)
_cell_measurement_theta_max 30.10
_cell_measurement_theta_min 1.65
_cell_volume 3890.7(12)
_computing_cell_refinement 'APEX 2 software, Bruker Nonius 2004'
_computing_data_collection 'APEX 2 software, Bruker Nonius 2004'
_computing_data_reduction 'SAINT, Bruker Nonius 2004'
_computing_molecular_graphics 'X-SEED (Barbour, 2001)'
_computing_publication_material 'local program'
_computing_structure_refinement 'SHELXL-97 (Sheldrick, 1997)'
_computing_structure_solution 'SHELXS-97 (Sheldrick, 1990)'
_diffrn_ambient_temperature 150(2)
_diffrn_detector_area_resol_mean '120 microns'
_diffrn_measured_fraction_theta_full 0.993
_diffrn_measured_fraction_theta_max 0.993
_diffrn_measurement_device_type 'Bruker X8 Apex diffractometer'
_diffrn_measurement_method 'Rotation images'
_diffrn_radiation_monochromator graphite
_diffrn_radiation_source 'rotating anode'
_diffrn_radiation_type MoK\a
_diffrn_radiation_wavelength 0.71073
_diffrn_reflns_av_R_equivalents 0.0861
_diffrn_reflns_av_sigmaI/netI 0.0463
_diffrn_reflns_limit_h_max 15
_diffrn_reflns_limit_h_min -16
_diffrn_reflns_limit_k_max 20
_diffrn_reflns_limit_k_min -17
_diffrn_reflns_limit_l_max 32
_diffrn_reflns_limit_l_min -32
_diffrn_reflns_number 116433
_diffrn_reflns_theta_full 30.10
_diffrn_reflns_theta_max 30.10
_diffrn_reflns_theta_min 1.65
_diffrn_standards_decay_% 0
_diffrn_standards_interval_count 0
_diffrn_standards_interval_time 0
_diffrn_standards_number 0
_exptl_absorpt_coefficient_mu 0.485
_exptl_absorpt_correction_T_max 0.93
_exptl_absorpt_correction_T_min 0.74
_exptl_absorpt_correction_type multi-scan
_exptl_absorpt_process_details
;
Sheldrick, G. M. (2002). SADABS v. 2.03. University of
G/ottingen, Germany.
;
_exptl_crystal_colour 'dark purple'
_exptl_crystal_density_diffrn 1.508
_exptl_crystal_density_method 'not measured'
_exptl_crystal_description fragment
_exptl_crystal_F_000 1792
_exptl_crystal_size_max 0.31
_exptl_crystal_size_mid 0.17
_exptl_crystal_size_min 0.14
_refine_diff_density_max 1.239
_refine_diff_density_min -0.790
_refine_diff_density_rms 0.101
_refine_ls_extinction_method none
_refine_ls_goodness_of_fit_ref 1.034
_refine_ls_hydrogen_treatment constr
_refine_ls_matrix_type full
_refine_ls_number_parameters 579
_refine_ls_number_reflns 11369
_refine_ls_number_restraints 50
_refine_ls_restrained_S_all 1.043
_refine_ls_R_factor_all 0.1171
_refine_ls_R_factor_gt 0.0726
_refine_ls_shift/su_max 0.001
_refine_ls_shift/su_mean 0.000
_refine_ls_structure_factor_coef Fsqd
_refine_ls_weighting_details 'calc w=1/[\s^2^(Fo^2^)+(0.1274P)^2^+3.6896P] where P=(Fo^2^+2Fc^2^)/3'
_refine_ls_weighting_scheme calc
_refine_ls_wR_factor_gt 0.1944
_refine_ls_wR_factor_ref 0.2344
_reflns_number_gt 7058
_reflns_number_total 11369
_reflns_threshold_expression >2sigma(I)
_cod_data_source_file c2dt31736b.txt
_cod_data_source_block lkc045
_cod_depositor_comments
;
The following automatic conversions were performed:

'_symmetry_cell_setting' value 'Monoclinic' changed to 'monoclinic'
according to /home/saulius/struct/CIF-dictionaries/cif_core.dic
dictionary named 'cif_core.dic' version 2.4.2 from 2011-04-26.

Automatic conversion script
Id: cif_fix_values 1891 2012-01-12 08:04:46Z andrius 
;
_cod_original_sg_symbol_H-M 'P 21/c'
_cod_database_code 7022110

loop_
_symmetry_equiv_pos_as_xyz
'x, y, z'
'-x, y+1/2, -z+1/2'
'-x, -y, -z'
'x, -y-1/2, z-1/2'

loop_
_atom_site_label
_atom_site_type_symbol
_atom_site_fract_x
_atom_site_fract_y
_atom_site_fract_z
_atom_site_U_iso_or_equiv
_atom_site_adp_type
_atom_site_occupancy
_atom_site_symmetry_multiplicity
_atom_site_calc_flag
_atom_site_refinement_flags
_atom_site_disorder_assembly
_atom_site_disorder_group
Fe1 Fe 0.09856(3) 0.27079(3) 0.353562(15) 0.03259(15) Uani 1 1 d . . .
N2 N 0.1533(2) 0.37772(19) 0.31681(9) 0.0341(5) Uani 1 1 d . . .
C3 C 0.1638(3) 0.3755(3) 0.25833(11) 0.0384(7) Uani 1 1 d . . .
C4 C 0.2064(3) 0.4526(3) 0.23076(13) 0.0472(8) Uani 1 1 d . . .
H4 H 0.2155 0.4505 0.1909 0.057 Uiso 1 1 calc R . .
C5 C 0.2354(3) 0.5328(3) 0.26319(14) 0.0495(9) Uani 1 1 d . . .
H5 H 0.2655 0.5847 0.2452 0.059 Uiso 1 1 calc R . .
C6 C 0.2197(3) 0.5360(3) 0.32256(13) 0.0437(8) Uani 1 1 d . . .
H6 H 0.2360 0.5903 0.3444 0.052 Uiso 1 1 calc R . .
C7 C 0.1793(2) 0.4563(2) 0.34815(11) 0.0370(7) Uani 1 1 d . . .
C8 C 0.1245(3) 0.2855(2) 0.23240(12) 0.0377(7) Uani 1 1 d . . .
N9 N 0.0911(2) 0.2229(2) 0.27224(10) 0.0355(6) Uani 1 1 d . . .
C10 C 0.0569(3) 0.1384(3) 0.25193(12) 0.0415(7) Uani 1 1 d . . .
H10 H 0.0355 0.0951 0.2793 0.050 Uiso 1 1 calc R . .
N11 N 0.0506(3) 0.1104(2) 0.19623(11) 0.0497(7) Uani 1 1 d . . .
C12 C 0.0804(3) 0.1739(3) 0.15750(13) 0.0520(9) Uani 1 1 d . . .
H12 H 0.0743 0.1575 0.1179 0.062 Uiso 1 1 calc R . .
C13 C 0.1196(3) 0.2620(3) 0.17362(13) 0.0477(9) Uani 1 1 d . . .
H13 H 0.1420 0.3044 0.1460 0.057 Uiso 1 1 calc R . .
C14 C 0.1587(2) 0.4427(2) 0.41002(12) 0.0377(7) Uani 1 1 d . . .
N15 N 0.1243(2) 0.3545(2) 0.42240(10) 0.0374(6) Uani 1 1 d . . .
C16 C 0.1079(3) 0.3358(3) 0.47852(12) 0.0417(8) Uani 1 1 d . . .
H16 H 0.0855 0.2751 0.4872 0.050 Uiso 1 1 calc R . .
N17 N 0.1211(3) 0.3973(2) 0.52279(11) 0.0490(7) Uani 1 1 d . . .
C18 C 0.1521(3) 0.4841(3) 0.50910(13) 0.0494(9) Uani 1 1 d . . .
H18 H 0.1606 0.5291 0.5387 0.059 Uiso 1 1 calc R . .
C19 C 0.1720(3) 0.5101(3) 0.45285(13) 0.0448(8) Uani 1 1 d . . .
H19 H 0.1937 0.5711 0.4444 0.054 Uiso 1 1 calc R . .
N20 N 0.0408(2) 0.1628(2) 0.38756(9) 0.0357(6) Uani 1 1 d . . .
C21 C -0.0781(3) 0.1503(3) 0.38642(11) 0.0396(7) Uani 1 1 d . . .
C22 C -0.1236(3) 0.0687(3) 0.40697(12) 0.0461(9) Uani 1 1 d . . .
H22 H -0.2056 0.0610 0.4068 0.055 Uiso 1 1 calc R . .
C23 C -0.0460(3) -0.0017(3) 0.42789(13) 0.0470(9) Uani 1 1 d . . .
H23 H -0.0757 -0.0577 0.4411 0.056 Uiso 1 1 calc R . .
C24 C 0.0766(3) 0.0113(3) 0.42922(12) 0.0435(8) Uani 1 1 d . . .
H24 H 0.1298 -0.0353 0.4437 0.052 Uiso 1 1 calc R . .
C25 C 0.1178(3) 0.0946(2) 0.40856(12) 0.0387(7) Uani 1 1 d . . .
C26 C -0.1440(3) 0.2321(3) 0.36220(12) 0.0389(7) Uani 1 1 d . . .
N27 N -0.0734(2) 0.3013(2) 0.34505(10) 0.0358(6) Uani 1 1 d . . .
C28 C -0.1266(3) 0.3807(3) 0.32562(13) 0.0419(7) Uani 1 1 d . . .
H28 H -0.0780 0.4287 0.3146 0.050 Uiso 1 1 calc R . .
N29 N -0.2441(2) 0.3966(3) 0.32074(13) 0.0527(8) Uani 1 1 d . . .
C30 C -0.3116(3) 0.3265(3) 0.33619(15) 0.0549(10) Uani 1 1 d . . .
H30 H -0.3940 0.3350 0.3325 0.066 Uiso 1 1 calc R . .
C31 C -0.2664(3) 0.2428(3) 0.35721(14) 0.0478(9) Uani 1 1 d . . .
H31 H -0.3159 0.1951 0.3677 0.057 Uiso 1 1 calc R . .
C32 C 0.2410(3) 0.1213(3) 0.40316(12) 0.0416(7) Uani 1 1 d . . .
N33 N 0.2519(2) 0.2050(2) 0.37567(11) 0.0410(6) Uani 1 1 d . . .
C34 C 0.3615(3) 0.2328(3) 0.36782(17) 0.0545(10) Uani 1 1 d . . .
H34 H 0.3686 0.2884 0.3473 0.065 Uiso 1 1 calc R . .
N35 N 0.4615(3) 0.1881(3) 0.38661(18) 0.0732(12) Uani 1 1 d . . .
C36 C 0.4502(3) 0.1073(4) 0.4143(2) 0.0685(13) Uani 1 1 d . . .
H36 H 0.5190 0.0741 0.4278 0.082 Uiso 1 1 calc R . .
C37 C 0.3411(3) 0.0705(3) 0.42377(16) 0.0545(9) Uani 1 1 d . . .
H37 H 0.3351 0.0138 0.4433 0.065 Uiso 1 1 calc R . .
B38 B 0.8288(4) 0.2684(3) 0.02821(17) 0.0501(10) Uani 1 1 d . . .
F39 F 0.7489(2) 0.34156(18) 0.01226(11) 0.0651(6) Uani 1 1 d . . .
F40 F 0.8249(2) 0.20330(18) -0.01674(9) 0.0658(7) Uani 1 1 d . . .
F41 F 0.7971(3) 0.22624(17) 0.07874(9) 0.0679(7) Uani 1 1 d . . .
F42 F 0.9431(2) 0.30448(19) 0.03864(12) 0.0709(7) Uani 1 1 d . . .
B43A B 0.3634(5) 0.3562(5) 0.0779(3) 0.0328(13) Uani 0.56 1 d PD A 1
F44A F 0.3321(6) 0.4307(5) 0.1106(4) 0.106(2) Uani 0.56 1 d PD A 1
F45A F 0.3957(6) 0.2831(4) 0.1140(3) 0.0893(19) Uani 0.56 1 d PD A 1
F46A F 0.2700(5) 0.3297(6) 0.0395(3) 0.118(3) Uani 0.56 1 d PD A 1
F47A F 0.4629(8) 0.3763(9) 0.0520(4) 0.112(5) Uani 0.56 1 d PD A 1
B43B B 0.3775(11) 0.3808(9) 0.0924(5) 0.055(4) Uiso 0.44 1 d PD B 2
F44B F 0.3750(9) 0.4632(7) 0.1241(4) 0.101(3) Uiso 0.44 1 d PD B 2
F45B F 0.3890(8) 0.3199(6) 0.1383(4) 0.099(3) Uiso 0.44 1 d PD B 2
F46B F 0.2689(8) 0.3684(6) 0.0602(4) 0.095(3) Uiso 0.44 1 d PD B 2
F47B F 0.4655(9) 0.3863(6) 0.0560(5) 0.057(3) Uiso 0.44 1 d PD B 2
C48 C 0.6683(4) 0.3525(4) 0.16468(19) 0.0740(14) Uani 1 1 d . . .
H48A H 0.6628 0.3533 0.1225 0.111 Uiso 1 1 calc R . .
H48B H 0.6416 0.4115 0.1785 0.111 Uiso 1 1 calc R . .
H48C H 0.6192 0.3032 0.1772 0.111 Uiso 1 1 calc R . .
N49 N 0.7933(3) 0.3366(3) 0.18910(12) 0.0558(8) Uani 1 1 d . . .
O50 O 0.8188(3) 0.2620(2) 0.21182(11) 0.0632(8) Uani 1 1 d . . .
O51 O 0.8640(3) 0.3994(3) 0.18510(14) 0.0771(9) Uani 1 1 d . . .
C52A C 0.4936(9) 0.8318(6) -0.0027(4) 0.083(2) Uani 0.69 1 d PD C 1
H52A H 0.5670 0.7975 0.0050 0.124 Uiso 0.69 1 calc PR C 1
H52B H 0.4900 0.8608 -0.0407 0.124 Uiso 0.69 1 calc PR C 1
H52C H 0.4274 0.7897 -0.0020 0.124 Uiso 0.69 1 calc PR C 1
N53A N 0.4882(4) 0.9040(4) 0.0424(3) 0.0506(12) Uani 0.69 1 d PD C 1
O54A O 0.5686(5) 0.9099(4) 0.0821(3) 0.100(2) Uani 0.69 1 d PD C 1
O55A O 0.4062(4) 0.9529(4) 0.0421(3) 0.0940(18) Uani 0.69 1 d PD C 1
C52B C 0.4402(13) 0.8334(12) -0.0163(8) 0.067(5) Uiso 0.31 1 d PD D 2
H52D H 0.4741 0.7981 -0.0460 0.101 Uiso 0.31 1 calc PR D 2
H52E H 0.3822 0.8766 -0.0347 0.101 Uiso 0.31 1 calc PR D 2
H52F H 0.4022 0.7915 0.0086 0.101 Uiso 0.31 1 calc PR D 2
N53B N 0.5320(14) 0.8839(12) 0.0181(7) 0.081(4) Uiso 0.31 1 d PD D 2
O54B O 0.6312(13) 0.8735(12) 0.0066(8) 0.132(6) Uiso 0.31 1 d PD D 2
O55B O 0.509(2) 0.9359(16) 0.0546(10) 0.145(11) Uiso 0.31 1 d PD D 2
C56A C 0.4177(10) 0.0893(8) 0.1712(4) 0.061(3) Uiso 0.50 1 d PD E 1
H56A H 0.4945 0.0817 0.1574 0.092 Uiso 0.50 1 calc PR E 1
H56B H 0.3656 0.1227 0.1423 0.092 Uiso 0.50 1 calc PR E 1
H56C H 0.3843 0.0288 0.1777 0.092 Uiso 0.50 1 calc PR E 1
N57A N 0.4307(7) 0.1408(6) 0.2251(3) 0.0662(18) Uiso 0.50 1 d PD E 1
O58A O 0.3475(8) 0.1575(8) 0.2481(4) 0.101(3) Uiso 0.50 1 d PD E 1
O59A O 0.5272(7) 0.1742(6) 0.2409(4) 0.098(2) Uiso 0.50 1 d PD E 1
C56B C 0.433(4) 0.119(3) 0.1783(12) 0.18(2) Uiso 0.25 1 d PD F 2
H56D H 0.3623 0.1458 0.1577 0.269 Uiso 0.25 1 calc PR F 2
H56E H 0.4684 0.0764 0.1525 0.269 Uiso 0.25 1 calc PR F 2
H56F H 0.4889 0.1672 0.1908 0.269 Uiso 0.25 1 calc PR F 2
N57B N 0.4030(9) 0.0694(8) 0.2274(4) 0.104(3) Uiso 0.50 1 d PD . .
O58B O 0.3340(11) 0.1138(14) 0.2579(5) 0.050(3) Uiso 0.25 1 d PD F 2
O59B O 0.4797(17) 0.0297(15) 0.2601(9) 0.126(7) Uiso 0.25 1 d PD F 2
C56C C 0.3808(19) 0.0912(13) 0.1619(6) 0.058(5) Uiso 0.25 1 d PD F 3
H56G H 0.3112 0.1300 0.1544 0.087 Uiso 0.25 1 calc PR F 3
H56H H 0.3684 0.0338 0.1402 0.087 Uiso 0.25 1 calc PR F 3
H56I H 0.4487 0.1234 0.1498 0.087 Uiso 0.25 1 calc PR F 3
O58C O 0.3289(15) 0.0860(13) 0.2579(7) 0.085(8) Uiso 0.25 1 d PD F 3
O59C O 0.4679(14) -0.0012(11) 0.2370(8) 0.099(5) Uiso 0.25 1 d PD F 3

loop_
_atom_site_aniso_label
_atom_site_aniso_U_11
_atom_site_aniso_U_22
_atom_site_aniso_U_33
_atom_site_aniso_U_23
_atom_site_aniso_U_13
_atom_site_aniso_U_12
Fe1 0.0241(2) 0.0575(3) 0.01560(18) 0.00404(16) -0.00004(13) -0.00766(17)
N2 0.0249(11) 0.0580(16) 0.0186(10) 0.0077(10) -0.0008(8) -0.0042(10)
C3 0.0301(14) 0.066(2) 0.0194(11) 0.0091(12) 0.0020(10) 0.0051(13)
C4 0.0447(17) 0.073(2) 0.0240(13) 0.0140(15) 0.0062(12) 0.0026(16)
C5 0.0481(18) 0.067(2) 0.0338(16) 0.0190(16) 0.0067(13) -0.0071(17)
C6 0.0378(16) 0.063(2) 0.0296(14) 0.0087(14) -0.0006(12) -0.0106(15)
C7 0.0257(13) 0.064(2) 0.0206(12) 0.0051(12) -0.0026(10) -0.0084(13)
C8 0.0294(13) 0.065(2) 0.0188(11) 0.0051(12) 0.0029(10) 0.0051(13)
N9 0.0264(11) 0.0615(18) 0.0181(10) 0.0020(10) 0.0003(8) 0.0035(11)
C10 0.0350(15) 0.066(2) 0.0236(13) -0.0004(13) 0.0028(11) 0.0019(14)
N11 0.0501(16) 0.072(2) 0.0264(12) -0.0084(13) 0.0034(11) 0.0089(15)
C12 0.057(2) 0.077(3) 0.0224(13) -0.0017(15) 0.0068(13) 0.0164(19)
C13 0.0503(19) 0.074(3) 0.0197(13) 0.0048(14) 0.0071(12) 0.0119(17)
C14 0.0275(13) 0.062(2) 0.0223(12) 0.0044(12) -0.0027(10) -0.0107(13)
N15 0.0260(11) 0.0659(18) 0.0195(10) 0.0028(11) -0.0016(8) -0.0123(11)
C16 0.0384(16) 0.066(2) 0.0201(12) 0.0051(13) 0.0001(11) -0.0155(14)
N17 0.0498(16) 0.075(2) 0.0214(11) -0.0013(12) 0.0014(11) -0.0174(15)
C18 0.0455(18) 0.077(3) 0.0249(14) -0.0062(15) 0.0022(12) -0.0184(17)
C19 0.0411(17) 0.063(2) 0.0290(14) 0.0005(14) -0.0009(12) -0.0190(15)
N20 0.0316(12) 0.0588(17) 0.0165(9) -0.0007(10) 0.0016(8) -0.0153(11)
C21 0.0317(14) 0.070(2) 0.0177(11) -0.0110(13) 0.0036(10) -0.0137(14)
C22 0.0394(16) 0.077(2) 0.0227(12) -0.0101(14) 0.0087(12) -0.0249(16)
C23 0.055(2) 0.062(2) 0.0242(13) -0.0021(14) 0.0074(13) -0.0237(17)
C24 0.0516(19) 0.056(2) 0.0229(13) 0.0008(13) 0.0027(12) -0.0147(15)
C25 0.0377(15) 0.059(2) 0.0185(11) 0.0030(12) -0.0008(10) -0.0092(14)
C26 0.0307(14) 0.068(2) 0.0180(11) -0.0103(12) 0.0033(10) -0.0136(14)
N27 0.0284(11) 0.0608(17) 0.0181(10) -0.0043(10) 0.0017(8) -0.0065(11)
C28 0.0304(14) 0.069(2) 0.0259(13) -0.0062(14) 0.0012(11) -0.0018(14)
N29 0.0312(14) 0.086(2) 0.0409(15) -0.0064(15) 0.0015(11) 0.0078(14)
C30 0.0287(15) 0.097(3) 0.0396(17) -0.0124(19) 0.0048(13) -0.0028(18)
C31 0.0286(14) 0.087(3) 0.0285(14) -0.0098(16) 0.0046(12) -0.0138(16)
C32 0.0354(15) 0.063(2) 0.0251(13) 0.0085(13) -0.0028(11) -0.0063(14)
N33 0.0297(12) 0.0662(18) 0.0257(11) 0.0147(11) -0.0024(9) -0.0079(12)
C34 0.0292(15) 0.080(3) 0.053(2) 0.0300(19) -0.0021(14) -0.0080(16)
N35 0.0309(15) 0.105(3) 0.081(3) 0.046(2) -0.0046(15) -0.0042(17)
C36 0.0372(19) 0.095(3) 0.070(3) 0.032(2) -0.0094(18) 0.002(2)
C37 0.0431(18) 0.075(3) 0.0427(18) 0.0194(18) -0.0060(14) 0.0006(17)
B38 0.059(2) 0.061(3) 0.0302(17) 0.0036(17) 0.0081(16) 0.019(2)
F39 0.0573(13) 0.0720(16) 0.0657(15) 0.0167(12) 0.0050(11) 0.0157(12)
F40 0.0960(19) 0.0765(16) 0.0249(9) 0.0044(9) 0.0067(10) 0.0128(13)
F41 0.102(2) 0.0719(16) 0.0320(10) 0.0064(10) 0.0193(12) 0.0185(14)
F42 0.0535(14) 0.0769(17) 0.0822(18) -0.0095(14) 0.0072(12) 0.0200(12)
B43A 0.025(3) 0.038(4) 0.035(3) -0.001(3) -0.001(2) 0.001(3)
F44A 0.090(5) 0.081(4) 0.157(7) -0.034(4) 0.055(5) 0.022(4)
F45A 0.103(4) 0.055(3) 0.113(5) 0.039(3) 0.029(4) 0.026(3)
F46A 0.077(4) 0.192(8) 0.083(4) -0.038(5) -0.006(3) -0.070(5)
F47A 0.046(3) 0.232(12) 0.061(4) -0.036(5) 0.023(2) -0.010(4)
C48 0.062(3) 0.108(4) 0.049(2) 0.005(2) -0.0033(19) 0.030(3)
N49 0.0585(19) 0.082(2) 0.0260(13) -0.0012(14) 0.0022(12) 0.0152(18)
O50 0.0729(19) 0.082(2) 0.0318(13) -0.0018(13) -0.0067(12) 0.0201(16)
O51 0.076(2) 0.102(3) 0.0541(18) 0.0015(17) 0.0126(15) -0.005(2)
C52A 0.092(6) 0.083(6) 0.070(5) 0.002(4) -0.004(4) -0.017(5)
N53A 0.040(2) 0.049(3) 0.060(3) 0.023(2) -0.009(2) -0.005(2)
O54A 0.064(3) 0.075(3) 0.145(5) -0.024(3) -0.054(3) 0.004(3)
O55A 0.044(2) 0.127(5) 0.107(4) -0.026(4) -0.009(2) 0.016(3)

loop_
_atom_type_symbol
_atom_type_description
_atom_type_scat_dispersion_real
_atom_type_scat_dispersion_imag
_atom_type_scat_source
C C 0.0033 0.0016 'International Tables Vol C Tables 4.2.6.8 and 6.1.1.4'
H H 0.0000 0.0000 'International Tables Vol C Tables 4.2.6.8 and 6.1.1.4'
B B 0.0013 0.0007 'International Tables Vol C Tables 4.2.6.8 and 6.1.1.4'
F F 0.0171 0.0103 'International Tables Vol C Tables 4.2.6.8 and 6.1.1.4'
Fe Fe 0.3463 0.8444 'International Tables Vol C Tables 4.2.6.8 and 6.1.1.4'
N N 0.0061 0.0033 'International Tables Vol C Tables 4.2.6.8 and 6.1.1.4'
O O 0.0106 0.0060 'International Tables Vol C Tables 4.2.6.8 and 6.1.1.4'

loop_
_geom_angle_atom_site_label_1
_geom_angle_atom_site_label_2
_geom_angle_atom_site_label_3
_geom_angle
N20 Fe1 N2 177.87(10)
N20 Fe1 N15 101.18(10)
N2 Fe1 N15 80.71(11)
N20 Fe1 N27 80.73(11)
N2 Fe1 N27 98.35(11)
N15 Fe1 N27 89.91(10)
N20 Fe1 N9 97.27(11)
N2 Fe1 N9 80.84(11)
N15 Fe1 N9 161.55(11)
N27 Fe1 N9 92.71(9)
N20 Fe1 N33 80.69(11)
N2 Fe1 N33 100.27(10)
N15 Fe1 N33 92.25(11)
N27 Fe1 N33 161.36(11)
N9 Fe1 N33 91.06(11)
C7 N2 C3 120.4(3)
C7 N2 Fe1 120.11(18)
C3 N2 Fe1 119.5(2)
N2 C3 C4 120.4(3)
N2 C3 C8 111.3(3)
C4 C3 C8 128.3(3)
C3 C4 C5 119.2(3)
C4 C5 C6 120.2(3)
C7 C6 C5 118.2(3)
N2 C7 C6 121.6(3)
N2 C7 C14 110.7(3)
C6 C7 C14 127.8(3)
N9 C8 C13 120.6(3)
N9 C8 C3 113.6(2)
C13 C8 C3 125.8(3)
C10 N9 C8 116.9(2)
C10 N9 Fe1 128.4(2)
C8 N9 Fe1 114.7(2)
N11 C10 N9 126.0(3)
C10 N11 C12 116.2(3)
N11 C12 C13 122.8(3)
C12 C13 C8 117.5(3)
N15 C14 C19 120.9(3)
N15 C14 C7 113.8(3)
C19 C14 C7 125.3(3)
C16 N15 C14 117.2(3)
C16 N15 Fe1 128.2(2)
C14 N15 Fe1 114.56(18)
N17 C16 N15 125.3(3)
C18 N17 C16 116.2(3)
N17 C18 C19 122.9(3)
C14 C19 C18 117.4(3)
C21 N20 C25 120.4(3)
C21 N20 Fe1 119.4(2)
C25 N20 Fe1 119.93(19)
N20 C21 C22 120.8(3)
N20 C21 C26 111.3(3)
C22 C21 C26 127.9(3)
C21 C22 C23 119.2(3)
C22 C23 C24 119.9(3)
C25 C24 C23 118.6(3)
N20 C25 C24 121.0(3)
N20 C25 C32 111.1(3)
C24 C25 C32 127.9(3)
N27 C26 C31 120.7(3)
N27 C26 C21 113.8(3)
C31 C26 C21 125.5(3)
C28 N27 C26 117.3(3)
C28 N27 Fe1 128.2(2)
C26 N27 Fe1 114.4(2)
N29 C28 N27 125.2(3)
C30 N29 C28 116.2(3)
N29 C30 C31 123.4(3)
C30 C31 C26 117.1(3)
N33 C32 C37 120.5(3)
N33 C32 C25 113.8(3)
C37 C32 C25 125.7(3)
C34 N33 C32 117.2(3)
C34 N33 Fe1 128.4(2)
C32 N33 Fe1 114.4(2)
N35 C34 N33 125.6(3)
C34 N35 C36 116.7(3)
N35 C36 C37 122.8(4)
C36 C37 C32 117.1(4)
F42 B38 F40 109.2(3)
F42 B38 F41 110.0(3)
F40 B38 F41 109.8(4)
F42 B38 F39 109.0(4)
F40 B38 F39 110.0(3)
F41 B38 F39 108.8(3)
F46A B43A F45A 108.5(7)
F46A B43A F47A 113.5(7)
F45A B43A F47A 104.6(7)
F46A B43A F44A 110.1(6)
F45A B43A F44A 109.5(7)
F47A B43A F44A 110.6(8)
F45B B43B F46B 109.5(9)
F45B B43B F47B 119.7(11)
F46B B43B F47B 110.2(10)
F45B B43B F44B 98.3(9)
F46B B43B F44B 108.9(10)
F47B B43B F44B 109.3(10)
O50 N49 O51 124.1(4)
O50 N49 C48 118.1(4)
O51 N49 C48 117.8(4)
O55A N53A O54A 119.4(7)
O55A N53A C52A 121.2(6)
O54A N53A C52A 119.4(6)
O55B N53B O54B 121.7(16)
O55B N53B C52B 120.9(15)
O54B N53B C52B 117.3(14)
O58A N57A O59A 122.3(9)
O58A N57A C56A 119.5(9)
O59A N57A C56A 117.6(8)
O59B N57B O58B 109.4(13)
O59B N57B C56B 120.5(17)
O58B N57B C56B 114.2(16)
O58C N57B O59C 120.1(14)
O58C N57B C56C 119.7(13)
O59C N57B C56C 111.4(11)

loop_
_geom_bond_atom_site_label_1
_geom_bond_atom_site_label_2
_geom_bond_distance
Fe1 N20 1.915(3)
Fe1 N2 1.920(3)
Fe1 N15 2.013(3)
Fe1 N27 2.015(3)
Fe1 N9 2.016(2)
Fe1 N33 2.023(3)
N2 C7 1.374(4)
N2 C3 1.385(3)
C3 C4 1.410(5)
C3 C8 1.493(5)
C4 C5 1.412(6)
C5 C6 1.419(4)
C6 C7 1.408(5)
C7 C14 1.503(4)
C8 N9 1.388(4)
C8 C13 1.410(4)
N9 C10 1.362(5)
C10 N11 1.357(4)
N11 C12 1.365(5)
C12 C13 1.399(6)
C14 N15 1.385(4)
C14 C19 1.398(5)
N15 C16 1.372(3)
C16 N17 1.363(4)
N17 C18 1.363(5)
C18 C19 1.411(4)
N20 C21 1.377(4)
N20 C25 1.384(4)
C21 C22 1.406(5)
C21 C26 1.489(5)
C22 C23 1.410(6)
C23 C24 1.420(5)
C24 C25 1.408(5)
C25 C32 1.490(4)
C26 N27 1.382(4)
C26 C31 1.408(4)
N27 C28 1.363(5)
C28 N29 1.363(4)
N29 C30 1.357(5)
C30 C31 1.394(6)
C32 N33 1.391(5)
C32 C37 1.406(5)
N33 C34 1.357(4)
C34 N35 1.351(5)
N35 C36 1.357(6)
C36 C37 1.406(6)
B38 F42 1.411(6)
B38 F40 1.412(5)
B38 F41 1.415(5)
B38 F39 1.429(5)
B43A F46A 1.375(8)
B43A F45A 1.383(8)
B43A F47A 1.386(9)
B43A F44A 1.398(9)
B43B F45B 1.388(13)
B43B F46B 1.395(13)
B43B F47B 1.397(13)
B43B F44B 1.412(13)
C48 N49 1.503(5)
N49 O50 1.230(5)
N49 O51 1.235(5)
C52A N53A 1.495(10)
N53A O55A 1.182(7)
N53A O54A 1.236(7)
C52B N53B 1.452(14)
N53B O55B 1.192(15)
N53B O54B 1.211(14)
C56A N57A 1.458(11)
N57A O58A 1.175(9)
N57A O59A 1.231(9)
C56B N57B 1.428(16)
N57B O59B 1.243(14)
N57B O58B 1.297(13)
N57B O58C 1.195(13)
N57B O59C 1.277(13)
N57B C56C 1.555(14)
